data_1528714
loop_
_publ_author_name
'Maier, C.R.'
'Charoenwongsa, M.'
'Edwards, D.D.'

_publ_section_title
;
 Formation and structural refinements of tunneled intergrowth phases in
 the Ga2 O3 - In2 O3 - Sn O2 - Ti O2 system
;
_journal_name_full 'Journal of Solid State Chemistry'
_journal_page_first 2755
_journal_page_last 2762
_journal_volume 181
_journal_year 2008
_chemical_formula_sum 'Ga2.54 In1.46 O16 Sn4.37 Ti0.63'
_chemical_name_systematic 'Ga2.54 In1.46 Sn4.37 Ti0.63 O16'
_space_group_IT_number 12
_symmetry_space_group_name_Hall '-C 2y'
_symmetry_space_group_name_H-M 'C 1 2/m 1'
_cell_angle_alpha 90
_cell_angle_beta 102.657
_cell_angle_gamma 90
_cell_formula_units_Z 2
_cell_length_a 18.1754
_cell_length_b 3.13388
_cell_length_c 10.60671
_cell_volume 589.472
_citation_journal_id_ASTM JSSCBI
_cod_data_source_file Maier_JSSCBI_2008_1610.cif
_cod_data_source_block Ga2.54In1.46O16Sn4.37Ti0.63
_cod_original_cell_volume 589.4718
_cod_database_code 1528714

loop_
_symmetry_equiv_pos_as_xyz
x,y,z
-x,y,-z
-x,-y,-z
x,-y,z
x+1/2,y+1/2,z
-x+1/2,y+1/2,-z
-x+1/2,-y+1/2,-z
x+1/2,-y+1/2,z

loop_
_atom_site_label
_atom_site_type_symbol
_atom_site_fract_x
_atom_site_fract_y
_atom_site_fract_z
_atom_site_occupancy
_atom_site_U_iso_or_equiv
Sn1 Sn+4 0 0 0 0.881 0.0
O7 O-2 -0.0479 0.5 0.3516 1 0.0
Ga2 Ga+3 0.213 0 0.2566 1 0.0
Ga1 Ga+3 0.1685 0.5 -0.0507 0.27 0.0
Ti2 Ti+4 0.0581 0.5 0.3206 0.087 0.0
O3 O-2 0.215 0 0.0797 1 0.0
O4 O-2 -0.0726 0.5 0.0069 1 0.0
Ti1 Ti+4 0 0 0 0.119 0.0
O2 O-2 0.1498 0 -0.1646 1 0.0
O8 O-2 0.0909 0 0.4464 1 0.0
Ti3 Ti+4 0.1154 0 0.639 0.168 0.0
In1 In+3 0.1685 0.5 -0.0507 0.73 0.0
O6 O-2 0.3081 0 0.3582 1 0.0
Sn3 Sn+4 0.1154 0 0.639 0.832 0.0
O5 O-2 0.1676 0.5 0.2837 1 0.0
O1 O-2 0.035 0 0.1954 1 0.0
Sn2 Sn+4 0.0581 0.5 0.3206 0.913 0.0
